data_1503375
loop_
_publ_author_name
'Gonz\'alez, Ana Z'
'Toste, F. Dean'

_publ_section_title
;
 Gold(I)-catalyzed enantioselective [4 + 2]-cycloaddition of
 allene-dienes.
;
_journal_issue 1
_journal_name_full 'Organic letters'
_journal_page_first 200
_journal_page_last 203
_journal_paper_doi 10.1021/ol902622b
_journal_volume 12
_journal_year 2010
_chemical_absolute_configuration ad
_chemical_formula_sum 'C69 H48 Au Cl3 N O2 P'
_chemical_formula_weight 1257.37
_chemical_name_common AG03-p34
_chemical_name_systematic
;
 toste16
;
_space_group.centring_type P

_space_group_IT_number 19
_space_group.IT_number 19

_symmetry_cell_setting orthorhombic
_symmetry_space_group_name_Hall 'P 2ac 2ab'
_symmetry_space_group_name_H-M 'P 21 21 21'
_atom_sites_solution_hydrogens geom
_atom_sites_solution_primary direct
_atom_sites_solution_secondary difmap
_audit_creation_method SHELXL-97
_cell_angle_alpha 90.00
_cell_angle_beta 90.00
_cell_angle_gamma 90.00
_cell_formula_units_Z 4
_cell_length_a 13.0180(4)
_cell_length_b 17.4743(7)
_cell_length_c 25.6126(10)
_cell_measurement_reflns_used 9821
_cell_measurement_temperature 100(2)
_cell_measurement_theta_max 68.29
_cell_measurement_theta_min 3.06
_cell_volume 5826.4(4)
_computing_cell_refinement 'Bruker SAINT'
_computing_data_collection 'Bruker APEX2'
_computing_data_reduction 'Bruker SAINT'
_computing_molecular_graphics ORTEP-32
_computing_publication_material WinGX
_computing_structure_refinement SHELXL-97
_computing_structure_solution SIR-97
_diffrn_ambient_temperature 100(2)
_diffrn_detector_area_resol_mean 8.366
_diffrn_measured_fraction_theta_full 0.990
_diffrn_measured_fraction_theta_max 0.987
_diffrn_measurement_device_type 'Bruker APEX-II CCD'
_diffrn_measurement_method 'phi and omega scans'
_diffrn_radiation_monochromator 'HELIOS multilayer mirrors'
_diffrn_radiation_source 'microfocus rotating anode'
_diffrn_radiation_type CuK\a
_diffrn_radiation_wavelength 1.54178
_diffrn_reflns_av_R_equivalents 0.0869
_diffrn_reflns_av_sigmaI/netI 0.0536
_diffrn_reflns_limit_h_max 10
_diffrn_reflns_limit_h_min -15
_diffrn_reflns_limit_k_max 20
_diffrn_reflns_limit_k_min -20
_diffrn_reflns_limit_l_max 30
_diffrn_reflns_limit_l_min -30
_diffrn_reflns_number 64681
_diffrn_reflns_theta_full 67.00
_diffrn_reflns_theta_max 68.29
_diffrn_reflns_theta_min 3.06
_exptl_absorpt_coefficient_mu 6.626
_exptl_absorpt_correction_T_max 0.7775
_exptl_absorpt_correction_T_min 0.6192
_exptl_absorpt_correction_type multi-scan
_exptl_absorpt_process_details SADABS
_exptl_crystal_colour colorless
_exptl_crystal_density_diffrn 1.433
_exptl_crystal_density_method 'not measured'
_exptl_crystal_description needle
_exptl_crystal_F_000 2520
_exptl_crystal_size_max 0.08
_exptl_crystal_size_mid 0.04
_exptl_crystal_size_min 0.04
_platon_squeeze_details
;
;
_refine_diff_density_max 1.400
_refine_diff_density_min -0.687
_refine_diff_density_rms 0.082
_refine_ls_abs_structure_details 'Flack H D (1983), Acta Cryst. A39, 876-881'
_refine_ls_abs_structure_Flack -0.028(8)
_refine_ls_extinction_method none
_refine_ls_goodness_of_fit_ref 1.017
_refine_ls_hydrogen_treatment constr
_refine_ls_matrix_type full
_refine_ls_number_parameters 696
_refine_ls_number_reflns 10493
_refine_ls_number_restraints 0
_refine_ls_restrained_S_all 1.017
_refine_ls_R_factor_all 0.0525
_refine_ls_R_factor_gt 0.0404
_refine_ls_shift/su_max 0.004
_refine_ls_shift/su_mean 0.000
_refine_ls_structure_factor_coef Fsqd
_refine_ls_weighting_details 'calc w=1/[\s^2^(Fo^2^)+(0.0459P)^2^+0.0000P] where P=(Fo^2^+2Fc^2^)/3'
_refine_ls_weighting_scheme calc
_refine_ls_wR_factor_gt 0.0829
_refine_ls_wR_factor_ref 0.0871
_reflns_number_gt 8865
_reflns_number_total 10493
_reflns_threshold_expression >2sigma(I)
_cod_data_source_file ol902622b_si_003.cif
_cod_data_source_block toste16
_cod_depositor_comments
;
The following automatic conversions were performed:

'_symmetry_cell_setting' value 'Orthorhombic' changed to
'orthorhombic' according to
/home/saulius/struct/CIF-dictionaries/cif_core.dic dictionary named
'cif_core.dic' version 2.4.2 from 2011-04-26.

Automatic conversion script
Id: cif_fix_values 1715 2011-07-08 13:25:40Z adriana 

The following automatic conversions were performed:

'_space_group.centring_type' value 'primitive' was replaced with the
value 'P' as specified in the replacement file
'/home/antanas/src/cod-tools/trunk/data/replacement-values/replacement_values.lst'.

Automatic conversion script
Id: cif_fix_values 5642 2017-10-24 12:04:52Z antanas 
;
_cod_original_sg_symbol_H-M P2(1)2(1)2(1)
_cod_database_code 1503375

loop_
_symmetry_equiv_pos_as_xyz
'x, y, z'
'-x+1/2, -y, z+1/2'
'x+1/2, -y+1/2, -z'
'-x, y+1/2, -z+1/2'

loop_
_atom_site_label
_atom_site_type_symbol
_atom_site_fract_x
_atom_site_fract_y
_atom_site_fract_z
_atom_site_U_iso_or_equiv
_atom_site_adp_type
_atom_site_occupancy
_atom_site_symmetry_multiplicity
_atom_site_calc_flag
_atom_site_refinement_flags
C1 C 0.3821(5) -0.1112(3) 0.6638(2) 0.0330(13) Uani 1 1 d .
H1 H 0.4344 -0.1472 0.6784 0.040 Uiso 1 1 calc R
C2 C 0.2786(5) -0.1380(3) 0.6850(2) 0.0305(13) Uani 1 1 d .
C3 C 0.2553(6) -0.1240(4) 0.7367(3) 0.0417(16) Uani 1 1 d .
H3 H 0.3026 -0.0961 0.7575 0.050 Uiso 1 1 calc R
C4 C 0.1634(6) -0.1499(5) 0.7592(3) 0.051(2) Uani 1 1 d .
H4 H 0.1486 -0.1397 0.7948 0.061 Uiso 1 1 calc R
C5 C 0.0953(6) -0.1904(5) 0.7289(3) 0.0495(18) Uani 1 1 d .
H5 H 0.0327 -0.2083 0.7436 0.059 Uiso 1 1 calc R
C6 C 0.1174(5) -0.2051(4) 0.6776(3) 0.0426(16) Uani 1 1 d .
H6 H 0.0701 -0.2331 0.6568 0.051 Uiso 1 1 calc R
C7 C 0.2086(5) -0.1795(4) 0.6560(2) 0.0359(14) Uani 1 1 d .
H7 H 0.2234 -0.1906 0.6205 0.043 Uiso 1 1 calc R
C8 C 0.4142(5) -0.0308(4) 0.6822(3) 0.0384(14) Uani 1 1 d .
H8A H 0.4797 -0.0167 0.6659 0.058 Uiso 1 1 calc R
H8B H 0.4222 -0.0308 0.7203 0.058 Uiso 1 1 calc R
H8C H 0.3614 0.0064 0.6723 0.058 Uiso 1 1 calc R
C9 C 0.4827(5) -0.1597(4) 0.5854(3) 0.0340(15) Uani 1 1 d .
H9 H 0.4733 -0.1660 0.5469 0.041 Uiso 1 1 calc R
C10 C 0.4883(5) -0.2405(3) 0.6090(3) 0.0368(13) Uani 1 1 d .
C11 C 0.4045(5) -0.2882(3) 0.6058(3) 0.0409(14) Uani 1 1 d .
H11 H 0.3431 -0.2704 0.5899 0.049 Uiso 1 1 calc R
C12 C 0.4086(6) -0.3625(4) 0.6256(3) 0.0466(17) Uani 1 1 d .
H12 H 0.3504 -0.3951 0.6233 0.056 Uiso 1 1 calc R
C13 C 0.4986(6) -0.3883(4) 0.6486(3) 0.0480(18) Uani 1 1 d .
H13 H 0.5017 -0.4386 0.6626 0.058 Uiso 1 1 calc R
C14 C 0.5833(6) -0.3417(4) 0.6514(3) 0.0466(17) Uani 1 1 d .
H14 H 0.6452 -0.3601 0.6665 0.056 Uiso 1 1 calc R
C15 C 0.5786(6) -0.2673(4) 0.6320(3) 0.0439(16) Uani 1 1 d .
H15 H 0.6369 -0.2348 0.6344 0.053 Uiso 1 1 calc R
C16 C 0.5795(5) -0.1123(4) 0.5933(3) 0.0403(16) Uani 1 1 d .
H16A H 0.5690 -0.0609 0.5789 0.060 Uiso 1 1 calc R
H16B H 0.6372 -0.1370 0.5754 0.060 Uiso 1 1 calc R
H16C H 0.5946 -0.1085 0.6307 0.060 Uiso 1 1 calc R
C17 C 0.3526(5) 0.0356(3) 0.5008(3) 0.0326(13) Uani 1 1 d .
C18 C 0.3482(5) 0.1125(4) 0.5175(3) 0.0351(14) Uani 1 1 d .
C19 C 0.2936(5) 0.1623(4) 0.4869(3) 0.0379(15) Uani 1 1 d .
H19 H 0.2916 0.2149 0.4962 0.045 Uiso 1 1 calc R
C20 C 0.2398(5) 0.1375(4) 0.4417(2) 0.0337(14) Uani 1 1 d .
C21 C 0.1770(5) 0.1887(4) 0.4134(2) 0.0380(15) Uani 1 1 d .
H21 H 0.1764 0.2414 0.4224 0.046 Uiso 1 1 calc R
C22 C 0.1172(6) 0.1635(4) 0.3732(3) 0.0390(15) Uani 1 1 d .
H22 H 0.0762 0.1985 0.3539 0.047 Uiso 1 1 calc R
C23 C 0.1171(5) 0.0844(4) 0.3605(2) 0.0348(14) Uani 1 1 d .
H23 H 0.0726 0.0660 0.3339 0.042 Uiso 1 1 calc R
C24 C 0.1794(5) 0.0351(3) 0.3858(2) 0.0328(13) Uani 1 1 d .
H24 H 0.1801 -0.0172 0.3757 0.039 Uiso 1 1 calc R
C25 C 0.2435(5) 0.0594(4) 0.4269(2) 0.0333(13) Uani 1 1 d .
C26 C 0.3092(5) 0.0086(4) 0.45622(19) 0.0309(11) Uani 1 1 d .
C27 C 0.3241(4) -0.0725(3) 0.4386(2) 0.0308(13) Uani 1 1 d .
C28 C 0.3567(4) -0.0883(3) 0.3860(2) 0.0318(13) Uani 1 1 d .
C29 C 0.3877(5) -0.0306(4) 0.3507(3) 0.0384(14) Uani 1 1 d .
H29 H 0.3913 0.0211 0.3620 0.046 Uiso 1 1 calc R
C30 C 0.4129(5) -0.0487(4) 0.2998(3) 0.0452(17) Uani 1 1 d .
H30 H 0.4334 -0.0093 0.2764 0.054 Uiso 1 1 calc R
C31 C 0.4085(6) -0.1255(4) 0.2822(3) 0.0481(17) Uani 1 1 d .
H31 H 0.4241 -0.1373 0.2469 0.058 Uiso 1 1 calc R
C32 C 0.3824(5) -0.1817(4) 0.3155(3) 0.0406(15) Uani 1 1 d .
H32 H 0.3801 -0.2330 0.3032 0.049 Uiso 1 1 calc R
C33 C 0.3581(5) -0.1662(4) 0.3686(2) 0.0348(13) Uani 1 1 d .
C34 C 0.3307(4) -0.2241(3) 0.4038(2) 0.0306(13) Uani 1 1 d .
H34 H 0.3312 -0.2755 0.3916 0.037 Uiso 1 1 calc R
C35 C 0.3033(5) -0.2113(3) 0.4544(2) 0.0301(11) Uani 1 1 d .
C36 C 0.3032(5) -0.1326(3) 0.4713(2) 0.0313(12) Uani 1 1 d .
C37 C 0.3867(5) 0.1376(3) 0.5709(3) 0.0356(14) Uani 1 1 d .
C38 C 0.3147(5) 0.1719(3) 0.6035(3) 0.0388(13) Uani 1 1 d .
H38 H 0.2467 0.1801 0.5914 0.047 Uiso 1 1 calc R
C39 C 0.3413(5) 0.1941(3) 0.6535(3) 0.0369(14) Uani 1 1 d .
H39 H 0.2907 0.2160 0.6757 0.044 Uiso 1 1 calc R
C40 C 0.4408(5) 0.1850(3) 0.6719(2) 0.0341(13) Uani 1 1 d .
C41 C 0.4713(6) 0.2088(4) 0.7225(3) 0.0411(15) Uani 1 1 d .
H41 H 0.4215 0.2308 0.7451 0.049 Uiso 1 1 calc R
C42 C 0.5680(6) 0.2013(4) 0.7395(3) 0.0403(15) Uani 1 1 d .
H42 H 0.5853 0.2178 0.7737 0.048 Uiso 1 1 calc R
C43 C 0.6460(6) 0.1686(4) 0.7069(3) 0.0396(15) Uani 1 1 d .
C44 C 0.7492(6) 0.1603(4) 0.7234(3) 0.0444(16) Uani 1 1 d .
H44 H 0.7687 0.1759 0.7575 0.053 Uiso 1 1 calc R
C45 C 0.8206(6) 0.1298(4) 0.6904(3) 0.0497(17) Uani 1 1 d .
H45 H 0.8897 0.1250 0.7018 0.060 Uiso 1 1 calc R
C46 C 0.7947(6) 0.1056(4) 0.6406(3) 0.0440(16) Uani 1 1 d .
H46 H 0.8462 0.0847 0.6186 0.053 Uiso 1 1 calc R
C47 C 0.6944(6) 0.1115(3) 0.6224(2) 0.0384(13) Uani 1 1 d .
C48 C 0.6651(5) 0.0892(3) 0.5706(3) 0.0336(14) Uani 1 1 d .
H48 H 0.7153 0.0683 0.5477 0.040 Uiso 1 1 calc R
C49 C 0.5676(5) 0.0974(3) 0.5538(2) 0.0326(13) Uani 1 1 d .
H49 H 0.5508 0.0823 0.5192 0.039 Uiso 1 1 calc R
C50 C 0.4889(5) 0.1282(3) 0.5865(3) 0.0315(15) Uani 1 1 d .
C51 C 0.5152(5) 0.1521(3) 0.6376(2) 0.0308(13) Uani 1 1 d .
C52 C 0.6189(5) 0.1435(3) 0.6562(2) 0.0325(13) Uani 1 1 d .
C53 C 0.2632(5) -0.2739(4) 0.4877(2) 0.0321(13) Uani 1 1 d .
C54 C 0.1676(4) -0.2647(3) 0.5114(2) 0.0325(13) Uani 1 1 d .
H54 H 0.1333 -0.2169 0.5087 0.039 Uiso 1 1 calc R
C55 C 0.1217(5) -0.3237(4) 0.5388(3) 0.0361(14) Uani 1 1 d .
H55 H 0.0563 -0.3158 0.5543 0.043 Uiso 1 1 calc R
C56 C 0.1694(5) -0.3945(3) 0.5440(2) 0.0369(15) Uani 1 1 d .
C57 C 0.1256(6) -0.4571(4) 0.5731(3) 0.0442(17) Uani 1 1 d .
H57 H 0.0611 -0.4501 0.5898 0.053 Uiso 1 1 calc R
C58 C 0.1722(7) -0.5235(4) 0.5772(3) 0.054(2) Uani 1 1 d .
H58 H 0.1388 -0.5635 0.5958 0.064 Uiso 1 1 calc R
C59 C 0.2693(5) -0.5381(4) 0.5552(3) 0.0390(15) Uani 1 1 d .
C60 C 0.3212(6) -0.6082(4) 0.5590(3) 0.0441(16) Uani 1 1 d .
H60 H 0.2902 -0.6488 0.5780 0.053 Uiso 1 1 calc R
C61 C 0.4146(6) -0.6201(4) 0.5365(3) 0.0479(17) Uani 1 1 d .
H61 H 0.4467 -0.6687 0.5395 0.058 Uiso 1 1 calc R
C62 C 0.4632(6) -0.5620(4) 0.5092(3) 0.0456(17) Uani 1 1 d .
H62 H 0.5285 -0.5710 0.4938 0.055 Uiso 1 1 calc R
C63 C 0.4163(5) -0.4894(4) 0.5041(2) 0.0368(14) Uani 1 1 d .
C64 C 0.4635(5) -0.4274(4) 0.4783(3) 0.0346(14) Uani 1 1 d .
H64 H 0.5302 -0.4346 0.4642 0.042 Uiso 1 1 calc R
C65 C 0.4184(5) -0.3577(3) 0.4727(2) 0.0331(13) Uani 1 1 d .
H65 H 0.4540 -0.3176 0.4553 0.040 Uiso 1 1 calc R
C66 C 0.3165(5) -0.3445(3) 0.4930(2) 0.0308(12) Uani 1 1 d .
C67 C 0.2675(5) -0.4051(4) 0.5208(2) 0.0323(13) Uani 1 1 d .
C68 C 0.3174(5) -0.4774(3) 0.5267(2) 0.0329(13) Uani 1 1 d .
C69 C 0.4964(6) 0.2515(5) 0.3993(4) 0.064(2) Uani 1 1 d .
H69A H 0.4922 0.3071 0.3921 0.076 Uiso 1 1 calc R
H69B H 0.4255 0.2314 0.4021 0.076 Uiso 1 1 calc R
N1 N 0.3892(4) -0.1187(3) 0.6057(2) 0.0306(10) Uani 1 1 d .
O1 O 0.4022(3) -0.0176(2) 0.53444(15) 0.0309(10) Uani 1 1 d .
O2 O 0.2717(3) -0.1216(2) 0.52274(16) 0.0302(9) Uani 1 1 d .
P1 P 0.31956(12) -0.06658(8) 0.56742(6) 0.0289(3) Uani 1 1 d .
Cl1 Cl 0.06398(13) 0.06124(10) 0.64439(7) 0.0467(4) Uani 1 1 d .
Cl2 Cl 0.56123(16) 0.23667(12) 0.45864(8) 0.0573(5) Uani 1 1 d .
Cl3 Cl 0.5616(2) 0.20489(15) 0.34721(10) 0.0815(7) Uani 1 1 d .
Au1 Au 0.194781(16) -0.002952(18) 0.605514(8) 0.03115(6) Uani 1 1 d .

loop_
_atom_site_aniso_label
_atom_site_aniso_U_11
_atom_site_aniso_U_22
_atom_site_aniso_U_33
_atom_site_aniso_U_23
_atom_site_aniso_U_13
_atom_site_aniso_U_12
C1 0.033(3) 0.032(3) 0.035(3) 0.006(3) -0.003(2) 0.006(2)
C2 0.033(3) 0.028(3) 0.031(3) 0.005(2) -0.003(2) 0.000(2)
C3 0.042(4) 0.039(4) 0.043(4) -0.005(3) 0.005(3) -0.007(3)
C4 0.056(5) 0.058(5) 0.039(4) -0.010(3) 0.012(3) -0.014(3)
C5 0.041(4) 0.059(5) 0.049(4) 0.006(3) 0.012(3) -0.010(3)
C6 0.037(4) 0.048(4) 0.043(4) 0.006(3) -0.001(3) -0.011(3)
C7 0.029(3) 0.047(4) 0.032(3) 0.003(3) 0.007(3) -0.001(3)
C8 0.034(3) 0.036(3) 0.045(4) 0.000(3) -0.006(3) -0.003(2)
C9 0.033(4) 0.034(4) 0.035(3) 0.000(3) 0.003(3) 0.009(3)
C10 0.045(4) 0.034(3) 0.031(3) -0.011(3) 0.006(3) 0.006(2)
C11 0.056(4) 0.033(3) 0.033(3) -0.001(3) -0.011(3) 0.008(3)
C12 0.065(5) 0.033(4) 0.042(4) -0.007(3) -0.003(3) -0.011(3)
C13 0.048(4) 0.041(4) 0.055(4) 0.004(3) 0.004(3) 0.018(3)
C14 0.038(4) 0.047(4) 0.055(5) -0.002(3) -0.001(3) 0.018(3)
C15 0.038(4) 0.042(4) 0.052(4) 0.000(3) 0.006(3) 0.007(3)
C16 0.032(4) 0.042(4) 0.047(4) 0.004(3) 0.006(3) 0.003(3)
C17 0.030(3) 0.027(3) 0.041(3) 0.002(3) -0.002(3) 0.005(2)
C18 0.030(3) 0.033(3) 0.041(4) 0.001(3) -0.008(3) -0.001(2)
C19 0.030(4) 0.027(3) 0.057(4) 0.000(3) -0.003(3) -0.003(3)
C20 0.035(3) 0.034(3) 0.032(3) 0.008(3) 0.002(3) 0.002(2)
C21 0.041(4) 0.032(3) 0.041(3) 0.002(2) 0.002(3) -0.006(3)
C22 0.047(4) 0.036(4) 0.034(3) 0.005(3) -0.006(3) 0.005(3)
C23 0.036(3) 0.037(3) 0.031(3) -0.001(3) -0.008(2) 0.000(3)
C24 0.032(3) 0.031(3) 0.036(3) -0.006(2) -0.004(3) 0.001(2)
C25 0.030(3) 0.032(3) 0.038(4) 0.001(3) 0.001(3) -0.005(2)
C26 0.028(2) 0.030(3) 0.035(2) 0.006(3) 0.001(2) -0.006(3)
C27 0.023(3) 0.032(3) 0.037(3) 0.003(2) -0.002(2) -0.004(2)
C28 0.022(3) 0.044(3) 0.030(3) 0.000(3) -0.003(2) 0.002(2)
C29 0.035(4) 0.038(3) 0.041(4) 0.006(3) 0.003(3) -0.002(3)
C30 0.037(4) 0.058(5) 0.041(4) 0.014(3) 0.009(3) 0.007(3)
C31 0.050(5) 0.061(5) 0.033(4) 0.003(3) -0.003(3) 0.016(4)
C32 0.040(4) 0.048(4) 0.033(3) -0.002(3) -0.004(3) 0.006(3)
C33 0.031(3) 0.039(4) 0.035(3) 0.000(3) 0.000(3) 0.006(3)
C34 0.021(3) 0.030(3) 0.041(4) -0.001(2) -0.004(2) 0.003(2)
C35 0.024(3) 0.030(3) 0.037(3) 0.000(2) -0.006(3) 0.008(3)
C36 0.029(3) 0.036(3) 0.029(3) -0.003(2) -0.002(3) -0.001(3)
C37 0.044(4) 0.024(3) 0.039(4) -0.001(3) 0.000(3) -0.004(2)
C38 0.038(3) 0.041(3) 0.037(3) 0.005(3) 0.007(3) 0.007(3)
C39 0.037(4) 0.029(3) 0.045(4) 0.002(3) 0.007(3) 0.003(2)
C40 0.033(3) 0.029(3) 0.040(3) 0.003(3) 0.001(3) 0.000(2)
C41 0.052(4) 0.033(3) 0.038(4) -0.003(3) 0.010(3) 0.000(3)
C42 0.048(4) 0.044(4) 0.029(3) 0.000(3) -0.002(3) 0.000(3)
C43 0.040(4) 0.036(3) 0.043(4) 0.002(3) 0.001(3) -0.008(3)
C44 0.038(4) 0.054(4) 0.041(4) 0.000(3) -0.005(3) -0.004(3)
C45 0.033(4) 0.063(4) 0.053(4) -0.002(3) -0.008(3) -0.003(3)
C46 0.030(4) 0.046(4) 0.056(4) -0.004(3) 0.011(3) -0.002(3)
C47 0.034(3) 0.038(3) 0.043(3) 0.004(2) 0.003(3) 0.002(3)
C48 0.029(3) 0.030(3) 0.041(3) -0.003(3) 0.008(2) -0.001(2)
C49 0.036(4) 0.024(3) 0.037(3) -0.004(2) 0.003(3) -0.003(2)
C50 0.035(4) 0.021(3) 0.038(3) 0.003(2) -0.001(3) -0.002(2)
C51 0.031(3) 0.026(3) 0.036(3) 0.005(2) 0.003(2) -0.006(2)
C52 0.034(3) 0.027(3) 0.037(3) 0.005(2) -0.002(3) -0.006(2)
C53 0.026(3) 0.039(3) 0.031(3) -0.005(3) -0.004(2) -0.003(2)
C54 0.028(3) 0.032(3) 0.037(3) -0.008(2) -0.001(2) 0.003(2)
C55 0.024(3) 0.034(3) 0.050(4) -0.012(3) 0.003(3) -0.002(2)
C56 0.047(4) 0.031(3) 0.033(3) -0.002(2) -0.003(3) -0.009(3)
C57 0.035(4) 0.044(4) 0.053(5) 0.002(3) 0.013(3) -0.008(3)
C58 0.055(5) 0.046(4) 0.060(5) 0.006(3) 0.002(4) -0.020(3)
C59 0.041(4) 0.031(3) 0.045(4) -0.001(3) -0.008(3) -0.006(3)
C60 0.050(5) 0.033(3) 0.049(4) 0.005(3) -0.009(3) 0.001(3)
C61 0.050(4) 0.040(4) 0.054(4) 0.005(3) -0.009(3) 0.009(3)
C62 0.057(5) 0.034(4) 0.046(4) -0.003(3) -0.003(3) 0.011(3)
C63 0.039(3) 0.039(4) 0.032(3) -0.004(3) -0.002(2) 0.007(3)
C64 0.020(3) 0.046(4) 0.037(3) -0.008(3) 0.005(2) 0.003(2)
C65 0.033(3) 0.034(3) 0.032(3) 0.004(2) -0.003(3) -0.004(2)
C66 0.033(3) 0.027(3) 0.033(3) -0.004(2) -0.001(3) -0.001(2)
C67 0.026(3) 0.043(3) 0.028(3) -0.006(3) -0.003(2) -0.003(2)
C68 0.038(3) 0.025(3) 0.036(3) -0.003(2) -0.005(3) -0.004(2)
C69 0.044(4) 0.066(5) 0.081(6) 0.019(5) -0.003(4) 0.006(4)
N1 0.031(3) 0.032(2) 0.029(3) -0.004(2) 0.002(2) 0.0031(19)
O1 0.026(2) 0.032(3) 0.035(2) -0.0007(16) -0.0046(15) -0.0020(15)
O2 0.032(2) 0.028(2) 0.031(2) -0.0014(17) 0.0004(17) -0.0047(16)
P1 0.0280(8) 0.0293(7) 0.0295(7) 0.0004(5) 0.0002(6) -0.0002(6)
Cl1 0.0372(9) 0.0565(10) 0.0463(9) -0.0100(8) 0.0007(7) 0.0104(7)
Cl2 0.0511(11) 0.0647(12) 0.0561(11) 0.0061(9) 0.0016(9) 0.0008(9)
Cl3 0.104(2) 0.0789(16) 0.0620(14) -0.0029(12) -0.0291(14) 0.0063(14)
Au1 0.02822(10) 0.03278(10) 0.03245(9) -0.00251(14) -0.00081(10) 0.00229(14)

loop_
_atom_type_symbol
_atom_type_description
_atom_type_scat_dispersion_real
_atom_type_scat_dispersion_imag
_atom_type_scat_source
C C 0.0181 0.0091 'International Tables Vol C Tables 4.2.6.8 and 6.1.1.4'
H H 0.0000 0.0000 'International Tables Vol C Tables 4.2.6.8 and 6.1.1.4'
N N 0.0311 0.0180 'International Tables Vol C Tables 4.2.6.8 and 6.1.1.4'
O O 0.0492 0.0322 'International Tables Vol C Tables 4.2.6.8 and 6.1.1.4'
P P 0.2955 0.4335 'International Tables Vol C Tables 4.2.6.8 and 6.1.1.4'
Cl Cl 0.3639 0.7018 'International Tables Vol C Tables 4.2.6.8 and 6.1.1.4'
Au Au -4.4197 7.2980 'International Tables Vol C Tables 4.2.6.8 and 6.1.1.4'

loop_
_geom_angle_atom_site_label_1
_geom_angle_atom_site_label_2
_geom_angle_atom_site_label_3
_geom_angle
N1 C1 C2 112.4(5)
N1 C1 C8 111.7(5)
C2 C1 C8 114.2(5)
N1 C1 H1 105.9
C2 C1 H1 105.9
C8 C1 H1 105.9
C7 C2 C3 117.6(6)
C7 C2 C1 123.5(6)
C3 C2 C1 118.7(6)
C2 C3 C4 121.6(7)
C2 C3 H3 119.2
C4 C3 H3 119.2
C5 C4 C3 119.0(7)
C5 C4 H4 120.5
C3 C4 H4 120.5
C6 C5 C4 120.1(7)
C6 C5 H5 119.9
C4 C5 H5 119.9
C5 C6 C7 120.2(7)
C5 C6 H6 119.9
C7 C6 H6 119.9
C2 C7 C6 121.4(6)
C2 C7 H7 119.3
C6 C7 H7 119.3
C1 C8 H8A 109.5
C1 C8 H8B 109.5
H8A C8 H8B 109.5
C1 C8 H8C 109.5
H8A C8 H8C 109.5
H8B C8 H8C 109.5
N1 C9 C16 111.5(5)
N1 C9 C10 109.9(5)
C16 C9 C10 114.1(6)
N1 C9 H9 107.0
C16 C9 H9 107.0
C10 C9 H9 107.0
C11 C10 C15 119.3(6)
C11 C10 C9 119.7(6)
C15 C10 C9 120.9(6)
C10 C11 C12 120.8(6)
C10 C11 H11 119.6
C12 C11 H11 119.6
C13 C12 C11 119.3(7)
C13 C12 H12 120.3
C11 C12 H12 120.3
C14 C13 C12 120.5(7)
C14 C13 H13 119.8
C12 C13 H13 119.8
C13 C14 C15 120.0(7)
C13 C14 H14 120.0
C15 C14 H14 120.0
C14 C15 C10 120.1(7)
C14 C15 H15 120.0
C10 C15 H15 120.0
C9 C16 H16A 109.5
C9 C16 H16B 109.5
H16A C16 H16B 109.5
C9 C16 H16C 109.5
H16A C16 H16C 109.5
H16B C16 H16C 109.5
C26 C17 C18 124.6(6)
C26 C17 O1 118.1(5)
C18 C17 O1 117.2(5)
C19 C18 C17 117.0(6)
C19 C18 C37 120.0(6)
C17 C18 C37 122.3(6)
C18 C19 C20 121.8(6)
C18 C19 H19 119.1
C20 C19 H19 119.1
C21 C20 C25 119.5(6)
C21 C20 C19 120.7(6)
C25 C20 C19 119.7(6)
C22 C21 C20 120.9(6)
C22 C21 H21 119.5
C20 C21 H21 119.5
C21 C22 C23 119.2(6)
C21 C22 H22 120.4
C23 C22 H22 120.4
C24 C23 C22 120.7(6)
C24 C23 H23 119.6
C22 C23 H23 119.6
C23 C24 C25 121.5(6)
C23 C24 H24 119.2
C25 C24 H24 119.2
C24 C25 C20 118.0(6)
C24 C25 C26 123.6(5)
C20 C25 C26 118.3(6)
C17 C26 C25 118.0(6)
C17 C26 C27 121.8(5)
C25 C26 C27 120.2(5)
C36 C27 C28 118.9(5)
C36 C27 C26 121.0(5)
C28 C27 C26 120.1(5)
C29 C28 C33 118.4(6)
C29 C28 C27 123.1(6)
C33 C28 C27 118.4(5)
C30 C29 C28 120.6(6)
C30 C29 H29 119.7
C28 C29 H29 119.7
C29 C30 C31 120.5(6)
C29 C30 H30 119.8
C31 C30 H30 119.8
C32 C31 C30 120.1(7)
C32 C31 H31 120.0
C30 C31 H31 120.0
C31 C32 C33 121.6(7)
C31 C32 H32 119.2
C33 C32 H32 119.2
C34 C33 C32 122.3(6)
C34 C33 C28 119.0(6)
C32 C33 C28 118.7(6)
C35 C34 C33 124.0(6)
C35 C34 H34 118.0
C33 C34 H34 118.0
C34 C35 C36 116.4(5)
C34 C35 C53 121.2(5)
C36 C35 C53 122.0(5)
C27 C36 O2 122.0(5)
C27 C36 C35 123.1(5)
O2 C36 C35 114.7(5)
C38 C37 C50 121.3(6)
C38 C37 C18 116.3(6)
C50 C37 C18 122.4(6)
C39 C38 C37 120.6(6)
C39 C38 H38 119.7
C37 C38 H38 119.7
C38 C39 C40 121.0(6)
C38 C39 H39 119.5
C40 C39 H39 119.5
C39 C40 C41 122.4(6)
C39 C40 C51 118.2(6)
C41 C40 C51 119.3(6)
C42 C41 C40 122.0(6)
C42 C41 H41 119.0
C40 C41 H41 119.0
C41 C42 C43 121.1(6)
C41 C42 H42 119.5
C43 C42 H42 119.5
C52 C43 C44 118.7(7)
C52 C43 C42 118.8(6)
C44 C43 C42 122.6(7)
C45 C44 C43 120.1(7)
C45 C44 H44 120.0
C43 C44 H44 120.0
C44 C45 C46 121.6(7)
C44 C45 H45 119.2
C46 C45 H45 119.2
C45 C46 C47 121.0(7)
C45 C46 H46 119.5
C47 C46 H46 119.5
C46 C47 C52 118.2(6)
C46 C47 C48 122.7(6)
C52 C47 C48 119.1(6)
C49 C48 C47 121.0(6)
C49 C48 H48 119.5
C47 C48 H48 119.5
C48 C49 C50 122.0(6)
C48 C49 H49 119.0
C50 C49 H49 119.0
C37 C50 C51 117.3(6)
C37 C50 C49 124.1(6)
C51 C50 C49 118.6(6)
C50 C51 C40 121.4(6)
C50 C51 C52 120.1(6)
C40 C51 C52 118.4(6)
C43 C52 C47 120.4(6)
C43 C52 C51 120.4(6)
C47 C52 C51 119.2(6)
C54 C53 C66 119.6(6)
C54 C53 C35 118.6(6)
C66 C53 C35 121.6(5)
C55 C54 C53 121.4(6)
C55 C54 H54 119.3
C53 C54 H54 119.3
C54 C55 C56 121.3(6)
C54 C55 H55 119.3
C56 C55 H55 119.3
C55 C56 C67 118.4(6)
C55 C56 C57 123.3(6)
C67 C56 C57 118.2(6)
C58 C57 C56 122.0(7)
C58 C57 H57 119.0
C56 C57 H57 119.0
C57 C58 C59 122.8(7)
C57 C58 H58 118.6
C59 C58 H58 118.6
C60 C59 C58 124.2(7)
C60 C59 C68 118.2(6)
C58 C59 C68 117.6(6)
C61 C60 C59 122.3(7)
C61 C60 H60 118.9
C59 C60 H60 118.9
C60 C61 C62 120.6(7)
C60 C61 H61 119.7
C62 C61 H61 119.7
C61 C62 C63 120.4(7)
C61 C62 H62 119.8
C63 C62 H62 119.8
C64 C63 C62 123.0(6)
C64 C63 C68 118.0(6)
C62 C63 C68 119.0(6)
C65 C64 C63 123.4(6)
C65 C64 H64 118.3
C63 C64 H64 118.3
C64 C65 C66 120.1(6)
C64 C65 H65 120.0
C66 C65 H65 120.0
C53 C66 C67 118.3(6)
C53 C66 C65 123.5(5)
C67 C66 C65 118.2(5)
C56 C67 C66 121.0(6)
C56 C67 C68 118.6(6)
C66 C67 C68 120.4(6)
C63 C68 C67 119.8(6)
C63 C68 C59 119.4(6)
C67 C68 C59 120.7(6)
Cl2 C69 Cl3 110.6(4)
Cl2 C69 H69A 109.5
Cl3 C69 H69A 109.5
Cl2 C69 H69B 109.5
Cl3 C69 H69B 109.5
H69A C69 H69B 108.1
C1 N1 C9 115.8(5)
C1 N1 P1 121.2(4)
C9 N1 P1 120.9(4)
C17 O1 P1 111.2(4)
C36 O2 P1 129.6(4)
O1 P1 N1 104.1(2)
O1 P1 O2 101.6(2)
N1 P1 O2 108.0(2)
O1 P1 Au1 117.17(15)
N1 P1 Au1 115.5(2)
O2 P1 Au1 109.24(17)
P1 Au1 Cl1 179.03(6)

loop_
_geom_bond_atom_site_label_1
_geom_bond_atom_site_label_2
_geom_bond_distance
C1 N1 1.497(8)
C1 C2 1.526(8)
C1 C8 1.540(9)
C1 H1 1.0000
C2 C7 1.381(9)
C2 C3 1.381(9)
C3 C4 1.403(10)
C3 H3 0.9500
C4 C5 1.375(10)
C4 H4 0.9500
C5 C6 1.370(10)
C5 H5 0.9500
C6 C7 1.384(9)
C6 H6 0.9500
C7 H7 0.9500
C8 H8A 0.9800
C8 H8B 0.9800
C8 H8C 0.9800
C9 N1 1.505(7)
C9 C16 1.521(9)
C9 C10 1.537(9)
C9 H9 1.0000
C10 C11 1.376(9)
C10 C15 1.395(10)
C11 C12 1.395(9)
C11 H11 0.9500
C12 C13 1.387(11)
C12 H12 0.9500
C13 C14 1.374(11)
C13 H13 0.9500
C14 C15 1.393(10)
C14 H14 0.9500
C15 H15 0.9500
C16 H16A 0.9800
C16 H16B 0.9800
C16 H16C 0.9800
C17 C26 1.360(8)
C17 C18 1.410(9)
C17 O1 1.422(7)
C18 C19 1.370(9)
C18 C37 1.522(9)
C19 C20 1.421(9)
C19 H19 0.9500
C20 C21 1.413(9)
C20 C25 1.416(9)
C21 C22 1.363(9)
C21 H21 0.9500
C22 C23 1.420(9)
C22 H22 0.9500
C23 C24 1.349(8)
C23 H23 0.9500
C24 C25 1.409(8)
C24 H24 0.9500
C25 C26 1.443(8)
C26 C27 1.500(8)
C27 C36 1.372(8)
C27 C28 1.440(8)
C28 C29 1.413(9)
C28 C33 1.432(9)
C29 C30 1.380(9)
C29 H29 0.9500
C30 C31 1.417(11)
C30 H30 0.9500
C31 C32 1.344(10)
C31 H31 0.9500
C32 C33 1.423(9)
C32 H32 0.9500
C33 C34 1.401(9)
C34 C35 1.362(8)
C34 H34 0.9500
C35 C36 1.441(8)
C35 C53 1.484(8)
C36 O2 1.393(7)
C37 C38 1.391(9)
C37 C50 1.398(10)
C38 C39 1.382(9)
C38 H38 0.9500
C39 C40 1.387(9)
C39 H39 0.9500
C40 C41 1.420(9)
C40 C51 1.427(8)
C41 C42 1.339(11)
C41 H41 0.9500
C42 C43 1.433(10)
C42 H42 0.9500
C43 C52 1.415(9)
C43 C44 1.416(10)
C44 C45 1.365(10)
C44 H44 0.9500
C45 C46 1.384(10)
C45 H45 0.9500
C46 C47 1.391(11)
C46 H46 0.9500
C47 C52 1.425(9)
C47 C48 1.435(9)
C48 C49 1.348(9)
C48 H48 0.9500
C49 C50 1.428(9)
C49 H49 0.9500
C50 C51 1.418(9)
C51 C52 1.438(9)
C53 C54 1.394(8)
C53 C66 1.421(8)
C54 C55 1.383(9)
C54 H54 0.9500
C55 C56 1.390(9)
C55 H55 0.9500
C56 C67 1.421(9)
C56 C57 1.441(9)
C57 C58 1.314(10)
C57 H57 0.9500
C58 C59 1.408(11)
C58 H58 0.9500
C59 C60 1.403(9)
C59 C68 1.431(8)
C60 C61 1.361(11)
C60 H60 0.9500
C61 C62 1.385(11)
C61 H61 0.9500
C62 C63 1.414(9)
C62 H62 0.9500
C63 C64 1.410(9)
C63 C68 1.428(9)
C64 C65 1.359(9)
C64 H64 0.9500
C65 C66 1.444(9)
C65 H65 0.9500
C66 C67 1.425(8)
C67 C68 1.428(8)
C69 Cl2 1.757(9)
C69 Cl3 1.779(10)
C69 H69A 0.9900
C69 H69B 0.9900
N1 P1 1.616(5)
O1 P1 1.614(4)
O2 P1 1.619(4)
P1 Au1 2.1970(16)
Cl1 Au1 2.2692(17)

loop_
_platon_squeeze_void_nr
_platon_squeeze_void_average_x
_platon_squeeze_void_average_y
_platon_squeeze_void_average_z
_platon_squeeze_void_volume
_platon_squeeze_void_count_electrons
_platon_squeeze_void_content
1 0.238 0.435 0.753 181 52 ' '
2 0.262 0.565 0.253 181 52 ' '
3 0.197 0.928 0.254 13 1 ' '
4 0.303 0.072 0.754 13 1 ' '
5 0.738 0.065 0.247 181 52 ' '
6 0.762 0.935 0.747 181 52 ' '
7 0.697 0.572 0.746 13 1 ' '
8 0.803 0.428 0.246 13 1 ' '
